data_1550368
loop_
_publ_author_name
'Bao, Lipiao'
'Yu, Pengyuan'
'Pan, Changwang'
'Shen, Wangqiang'
'Lu, Xing'

_publ_section_title
;
 Crystallographic identification of Eu@C2n (2n = 88, 86 and 84):
 completing a transformation map for existing metallofullerenes
;
_journal_name_full 'Chemical Science'
_journal_paper_doi 10.1039/C8SC04906H
_journal_year 2019
_chemical_formula_moiety 'Eu C84, C36 H44 N4 Ni, 1.61(C6 H6) 0.39(C S2)'
_chemical_formula_sum 'C130.05 H53.66 Eu N4 Ni S0.78'
_chemical_formula_weight 1907.70
_chemical_name_common 'Eu@C2(13)-C80 Ni(OEP)'
_chemical_name_systematic 'Eu@C2(13)-C80 Ni(OEP)'
_space_group_crystal_system monoclinic
_space_group_IT_number 12
_space_group_name_Hall '-C 2y'
_space_group_name_H-M_alt 'C 1 2/m 1'
_symmetry_space_group_name_Hall '-C 2y'
_symmetry_space_group_name_H-M 'C 1 2/m 1'
_atom_sites_solution_hydrogens geom
_audit_creation_method SHELXL-2016/6
_audit_update_record
;
2018-09-16 deposited with the CCDC.
2018-12-17 downloaded from the CCDC.
;
_cell_angle_alpha 90
_cell_angle_beta 95.6590(10)
_cell_angle_gamma 90
_cell_formula_units_Z 4
_cell_length_a 25.3346(8)
_cell_length_b 15.1339(5)
_cell_length_c 19.9751(6)
_cell_measurement_reflns_used 9616
_cell_measurement_temperature 100(2)
_cell_measurement_theta_max 25.493
_cell_measurement_theta_min 2.429
_cell_volume 7621.4(4)
_computing_structure_refinement 'SHELXL-2016/6 (Sheldrick, 2016)'
_computing_structure_solution 'SHELXT 2014/5 (Sheldrick, 2014)'
_diffrn_ambient_temperature 100(2)
_diffrn_measured_fraction_theta_full 1.000
_diffrn_measured_fraction_theta_max 0.998
_diffrn_measurement_device_type 'CCD MX-300'
_diffrn_measurement_method 'phi scans'
_diffrn_radiation_type synchrotron
_diffrn_radiation_wavelength 0.6525
_diffrn_reflns_av_R_equivalents 0.0803
_diffrn_reflns_av_unetI/netI 0.0383
_diffrn_reflns_Laue_measured_fraction_full 1.000
_diffrn_reflns_Laue_measured_fraction_max 0.998
_diffrn_reflns_limit_h_max 33
_diffrn_reflns_limit_h_min -33
_diffrn_reflns_limit_k_max 19
_diffrn_reflns_limit_k_min -19
_diffrn_reflns_limit_l_max 26
_diffrn_reflns_limit_l_min -26
_diffrn_reflns_number 66126
_diffrn_reflns_point_group_measured_fraction_full 1.000
_diffrn_reflns_point_group_measured_fraction_max 0.998
_diffrn_reflns_theta_full 23.048
_diffrn_reflns_theta_max 25.501
_diffrn_reflns_theta_min 0.940
_diffrn_source 'SSRF, Beamline B17B1'
_exptl_absorpt_coefficient_mu 0.915
_exptl_absorpt_correction_T_max 0.7452
_exptl_absorpt_correction_T_min 0.6747
_exptl_absorpt_correction_type multi-scan
_exptl_crystal_colour black
_exptl_crystal_density_diffrn 1.663
_exptl_crystal_description block
_exptl_crystal_F_000 3862
_exptl_crystal_size_max 0.310
_exptl_crystal_size_mid 0.270
_exptl_crystal_size_min 0.240
_refine_diff_density_max 1.767
_refine_diff_density_min -1.402
_refine_diff_density_rms 0.114
_refine_ls_extinction_method none
_refine_ls_goodness_of_fit_ref 1.046
_refine_ls_hydrogen_treatment constr
_refine_ls_matrix_type full
_refine_ls_number_parameters 1062
_refine_ls_number_reflns 9504
_refine_ls_number_restraints 1744
_refine_ls_restrained_S_all 1.097
_refine_ls_R_factor_all 0.0979
_refine_ls_R_factor_gt 0.0905
_refine_ls_shift/su_max 0.000
_refine_ls_shift/su_mean 0.000
_refine_ls_structure_factor_coef Fsqd
_refine_ls_weighting_details 'w=1/[\s^2^(Fo^2^)+(0.1101P)^2^+57.0462P] where P=(Fo^2^+2Fc^2^)/3'
_refine_ls_weighting_scheme calc
_refine_ls_wR_factor_gt 0.2303
_refine_ls_wR_factor_ref 0.2371
_reflns_Friedel_coverage 0.000
_reflns_number_gt 8497
_reflns_number_total 9504
_reflns_threshold_expression 'I > 2\s(I)'
_cod_data_source_file c8sc04906h2.cif
_cod_data_source_block lb160
_cod_depositor_comments
;
The following automatic conversions were performed:

'_exptl_absorpt_correction_type' value 'Multi-scan' changed to
'multi-scan' according to
/home/data/users/saulius/crontab/automatic-downloads/rss-feeds/RSC/lib/dictionaries/cif_core.dic
dictionary named 'cif_core.dic' version 2.4.2 from 2011-04-26.

Automatic conversion script
Id: cif_fix_values 4973 2017-02-22 13:04:09Z antanas 
;
_cod_database_code 1550368
_shelx_shelxl_version_number 2016/6
_shelx_space_group_comment
;
The symmetry employed for this shelxl refinement is uniquely defined
by the following loop, which should always be used as a source of
symmetry information in preference to the above space-group names.
They are only intended as comments.
;
_shelx_estimated_absorpt_t_min 0.765
_shelx_estimated_absorpt_t_max 0.810
_exptl_absorpt_special_details SADABS

loop_
_space_group_symop_operation_xyz
'x, y, z'
'-x, y, -z'
'x+1/2, y+1/2, z'
'-x+1/2, y+1/2, -z'
'-x, -y, -z'
'x, -y, z'
'-x+1/2, -y+1/2, -z'
'x+1/2, -y+1/2, z'

loop_
_atom_site_label
_atom_site_type_symbol
_atom_site_fract_x
_atom_site_fract_y
_atom_site_fract_z
_atom_site_U_iso_or_equiv
_atom_site_adp_type
_atom_site_occupancy
_atom_site_site_symmetry_order
_atom_site_calc_flag
_atom_site_refinement_flags_posn
_atom_site_refinement_flags_adp
_atom_site_refinement_flags_occupancy
_atom_site_disorder_assembly
_atom_site_disorder_group
C1 C 0.6950(6) 0.500000 0.4816(4) 0.103(3) Uani 1 2 d DS TU P . .
C20 C 0.5605(4) 0.500000 0.5438(5) 0.081(3) Uani 1 2 d S TU P . .
C2 C 0.7318(7) 0.4297(11) 0.4966(9) 0.101(4) Uani 0.5 1 d D U P A -1
C3 C 0.6998(7) 0.3557(11) 0.5148(8) 0.080(5) Uani 0.5 1 d D U P A -1
C4 C 0.6461(7) 0.3829(9) 0.5078(7) 0.066(4) Uani 0.5 1 d D U P A -1
C5 C 0.6420(5) 0.4737(7) 0.4874(4) 0.070(4) Uani 0.5 1 d D U P A -1
C6 C 0.5989(6) 0.5292(8) 0.5091(5) 0.069(3) Uani 0.5 1 d . U P A -1
C7 C 0.6149(9) 0.6242(12) 0.5216(7) 0.071(4) Uani 0.5 1 d . U P A -1
C8 C 0.6709(9) 0.6510(11) 0.5152(7) 0.062(4) Uani 0.5 1 d . U P A -1
C9 C 0.7089(11) 0.5873(14) 0.4971(10) 0.103(4) Uani 0.5 1 d . U P A -1
C10 C 0.7658(7) 0.5983(11) 0.5225(7) 0.092(5) Uani 0.5 1 d D U P A -1
C11 C 0.8027(8) 0.5261(11) 0.5389(10) 0.119(7) Uani 0.5 1 d D U P A -1
C12 C 0.7823(10) 0.4419(18) 0.5288(12) 0.123(7) Uani 0.5 1 d D U P A -1
C13 C 0.8082(7) 0.3810(11) 0.5770(8) 0.113(6) Uani 0.5 1 d D U P A -1
C14 C 0.7734(6) 0.3087(10) 0.5904(7) 0.072(4) Uani 0.5 1 d D U P A -1
C15 C 0.7186(8) 0.2973(12) 0.5616(11) 0.076(5) Uani 0.5 1 d . U P A -1
C16 C 0.6848(7) 0.2581(9) 0.6010(10) 0.067(4) Uani 0.5 1 d . U P A -1
C17 C 0.6270(8) 0.2781(14) 0.5962(11) 0.064(5) Uani 0.5 1 d . U P A -1
C18 C 0.6083(8) 0.3457(12) 0.5483(9) 0.064(4) Uani 0.5 1 d . U P A -1
C19 C 0.5649(6) 0.4032(10) 0.5655(8) 0.072(4) Uani 0.5 1 d . U P A -1
C21 C 0.5378(5) 0.5434(10) 0.5945(7) 0.068(3) Uani 0.5 1 d . U P A -1
C22 C 0.5478(7) 0.6288(12) 0.6054(9) 0.067(4) Uani 0.5 1 d . U P A -1
C23 C 0.5854(7) 0.6703(13) 0.5655(8) 0.069(4) Uani 0.5 1 d . U P A -1
C24 C 0.6091(7) 0.7371(13) 0.6050(9) 0.064(4) Uani 0.5 1 d D U P A -1
C25 C 0.6618(6) 0.7636(10) 0.6019(6) 0.072(4) Uani 0.5 1 d D U P A -1
C26 C 0.6932(7) 0.7216(12) 0.5561(7) 0.081(5) Uani 0.5 1 d D U P A -1
C27 C 0.7465(6) 0.7283(9) 0.5863(6) 0.097(5) Uani 0.5 1 d D U P A -1
C28 C 0.7824(7) 0.6641(10) 0.5701(7) 0.107(6) Uani 0.5 1 d D U P A -1
C29 C 0.8215(7) 0.6341(11) 0.6226(7) 0.104(6) Uani 0.5 1 d D U P A -1
C30 C 0.8365(6) 0.5498(10) 0.5981(9) 0.103(5) Uani 0.5 1 d D U P A -1
C31 C 0.8561(6) 0.487(3) 0.6542(10) 0.112(7) Uani 0.5 1 d . U P A -1
C32 C 0.8430(6) 0.3995(11) 0.6380(10) 0.100(6) Uani 0.5 1 d D U P A -1
C33 C 0.7437(5) 0.4786(9) 0.9019(5) 0.084(5) Uani 0.5 1 d D U P A -1
C34 C 0.7845(4) 0.2788(6) 0.6580(5) 0.053(2) Uani 0.5 1 d D U P A -1
C35 C 0.7489(6) 0.2467(8) 0.7026(7) 0.070(3) Uani 0.5 1 d D U P A -1
C36 C 0.6992(9) 0.2333(11) 0.6791(11) 0.080(5) Uani 0.5 1 d . U P A -1
C37 C 0.6487(8) 0.2442(9) 0.7063(9) 0.073(4) Uani 0.5 1 d . U P A -1
C38 C 0.6064(8) 0.2732(12) 0.6595(10) 0.069(4) Uani 0.5 1 d . U P A -1
C39 C 0.5621(17) 0.332(2) 0.6811(15) 0.055(5) Uani 0.5 1 d . U P A -1
C40 C 0.5450(6) 0.4005(12) 0.6284(9) 0.065(4) Uani 0.5 1 d . U P A -1
C41 C 0.5306(4) 0.4842(16) 0.6513(6) 0.068(5) Uani 0.5 1 d . U P A -1
C42 C 0.5410(4) 0.5159(16) 0.7147(6) 0.063(5) Uani 0.5 1 d . U P A -1
C43 C 0.5553(5) 0.6039(10) 0.7283(6) 0.054(3) Uani 0.5 1 d . U P A -1
C44 C 0.5593(19) 0.657(3) 0.6671(18) 0.074(7) Uani 0.5 1 d . U P A -1
C45 C 0.5878(6) 0.7320(15) 0.6725(10) 0.070(5) Uani 0.5 1 d D U P A -1
C46 C 0.6203(5) 0.7527(8) 0.7262(5) 0.060(3) Uani 0.5 1 d D U P A -1
C47 C 0.6748(5) 0.7822(8) 0.7227(5) 0.067(3) Uani 0.5 1 d D U P A -1
C48 C 0.6948(5) 0.7853(12) 0.6609(5) 0.080(5) Uani 0.5 1 d D U P A -1
C49 C 0.7476(5) 0.7609(8) 0.6526(5) 0.087(4) Uani 0.5 1 d D U P A -1
C50 C 0.7826(5) 0.7268(7) 0.7083(6) 0.086(4) Uani 0.5 1 d D U P A -1
C51 C 0.8294(7) 0.3313(13) 0.6839(8) 0.083(5) Uani 0.5 1 d D U P A -1
C52 C 0.8427(8) 0.6036(17) 0.7429(11) 0.094(6) Uani 0.5 1 d D U P A -1
C53 C 0.8606(5) 0.505(2) 0.7228(9) 0.105(5) Uani 0.5 1 d D U P A -1
C54 C 0.8559(5) 0.4443(14) 0.7705(9) 0.084(5) Uani 0.5 1 d D U P A -1
C55 C 0.8361(6) 0.3536(11) 0.7487(8) 0.077(4) Uani 0.5 1 d D U P A -1
C56 C 0.8199(8) 0.6597(14) 0.6919(8) 0.099(7) Uani 0.5 1 d D U P A -1
C57 C 0.7995(7) 0.3209(12) 0.7950(8) 0.084(5) Uani 0.5 1 d D U P A -1
C58 C 0.7553(12) 0.270(2) 0.7710(11) 0.088(7) Uani 0.5 1 d D U P A -1
C59 C 0.7053(7) 0.2844(9) 0.8105(7) 0.077(4) Uani 0.5 1 d D U P A -1
C60 C 0.6536(7) 0.2767(10) 0.7775(8) 0.091(4) Uani 0.5 1 d D U P A -1
C61 C 0.6122(6) 0.3278(10) 0.7961(8) 0.083(4) Uani 0.5 1 d D U P A -1
C62 C 0.5703(6) 0.3608(8) 0.7470(7) 0.068(4) Uani 0.5 1 d D U P A -1
C63 C 0.5602(4) 0.4488(7) 0.7659(5) 0.054(2) Uani 0.5 1 d D U P A -1
C64 C 0.5920(4) 0.4755(7) 0.8235(6) 0.062(4) Uani 0.5 1 d D U P A -1
C65 C 0.6144(6) 0.5605(10) 0.8376(6) 0.063(3) Uani 0.5 1 d D U P A -1
C66 C 0.5912(6) 0.6286(10) 0.7885(6) 0.066(3) Uani 0.5 1 d . U P A -1
C67 C 0.6228(5) 0.7055(9) 0.7879(6) 0.057(3) Uani 0.5 1 d D U P A -1
C68 C 0.6767(4) 0.7117(8) 0.8219(5) 0.050(3) Uani 0.5 1 d D U P A -1
C69 C 0.7096(4) 0.7549(6) 0.7779(5) 0.047(2) Uani 0.5 1 d D U P A -1
C70 C 0.7625(7) 0.7276(16) 0.7757(9) 0.052(4) Uani 0.5 1 d D U P A -1
C71 C 0.7842(5) 0.6690(11) 0.8244(9) 0.057(3) Uani 0.5 1 d . U P A -1
C72 C 0.8271(5) 0.6088(11) 0.8055(8) 0.074(4) Uani 0.5 1 d D U P A -1
C73 C 0.8212(8) 0.5323(14) 0.8530(9) 0.086(5) Uani 0.5 1 d D U P A -1
C74 C 0.8366(9) 0.4575(17) 0.8277(11) 0.100(6) Uani 0.5 1 d D U P A -1
C75 C 0.8021(10) 0.3798(16) 0.8462(8) 0.089(5) Uani 0.5 1 d . U P A -1
C76 C 0.7575(7) 0.3907(10) 0.8821(9) 0.074(6) Uani 0.5 1 d D U P A -1
C77 C 0.7096(7) 0.3464(10) 0.8606(10) 0.063(3) Uani 0.5 1 d D U P A -1
C78 C 0.6684(6) 0.4051(12) 0.8785(11) 0.082(4) Uani 0.5 1 d D U P A -1
C79 C 0.6215(5) 0.3964(9) 0.8448(7) 0.081(4) Uani 0.5 1 d D U P A -1
C80 C 0.6625(6) 0.5718(9) 0.8759(7) 0.056(4) Uani 0.5 1 d D U P A -1
C81 C 0.6984(6) 0.6455(11) 0.8687(11) 0.063(3) Uani 0.5 1 d D U P A -1
C82 C 0.7533(8) 0.6322(14) 0.8653(9) 0.064(4) Uani 0.5 1 d D U P A -1
C83 C 0.7762(6) 0.5427(12) 0.8871(6) 0.076(4) Uani 0.5 1 d . U P A -1
C84 C 0.6876(5) 0.4905(12) 0.8968(5) 0.062(4) Uani 0.5 1 d D . P A -1
N1 N 0.57645(14) 0.500000 0.99086(17) 0.0168(7) Uani 1 2 d S T P B 2
Ni1 Ni 0.51820(2) 0.500000 0.91883(3) 0.01385(16) Uani 1 2 d S T P B 2
N2 N 0.51930(9) 0.63015(17) 0.91753(12) 0.0155(5) Uani 1 1 d . . . B 2
N3 N 0.46190(14) 0.500000 0.84423(18) 0.0173(7) Uani 1 2 d S T P B 2
C85 C 0.40567(16) 0.6474(3) 0.65734(18) 0.0350(8) Uani 1 1 d . . . B 2
H85A H 0.435111 0.679833 0.681543 0.053 Uiso 1 1 calc R U . B 2
H85B H 0.384389 0.687881 0.627416 0.053 Uiso 1 1 calc R U . B 2
H85C H 0.419777 0.600108 0.630680 0.053 Uiso 1 1 calc R U . B 2
C86 C 0.37102(14) 0.6073(3) 0.70773(17) 0.0290(7) Uani 1 1 d . . . B 2
H86A H 0.355897 0.655602 0.733308 0.035 Uiso 1 1 calc R U . B 2
H86B H 0.341162 0.575272 0.682870 0.035 Uiso 1 1 calc R U . B 2
C87 C 0.40058(12) 0.5451(2) 0.75615(16) 0.0221(6) Uani 1 1 d . . . B 2
C88 C 0.43834(12) 0.5720(2) 0.81152(15) 0.0188(6) Uani 1 1 d . . . B 2
C89 C 0.44972(12) 0.6587(2) 0.82665(15) 0.0195(6) Uani 1 1 d . . . B 2
H89 H 0.429679 0.702886 0.801740 0.023 Uiso 1 1 calc R U . B 2
C90 C 0.48840(11) 0.6859(2) 0.87571(15) 0.0179(6) Uani 1 1 d . . . B 2
C91 C 0.50217(12) 0.7774(2) 0.88837(17) 0.0226(6) Uani 1 1 d . . . B 2
C92 C 0.47770(15) 0.8539(2) 0.8493(2) 0.0318(8) Uani 1 1 d . . . B 2
H92A H 0.484539 0.908641 0.875952 0.038 Uiso 1 1 calc R U . B 2
H92B H 0.438821 0.845235 0.842366 0.038 Uiso 1 1 calc R U . B 2
C93 C 0.49915(18) 0.8655(3) 0.7809(2) 0.0433(10) Uani 1 1 d . . . B 2
H93A H 0.537700 0.873502 0.787346 0.065 Uiso 1 1 calc R U . B 2
H93B H 0.482743 0.917488 0.758182 0.065 Uiso 1 1 calc R U . B 2
H93C H 0.490738 0.812876 0.753267 0.065 Uiso 1 1 calc R U . B 2
C94 C 0.54195(12) 0.7773(2) 0.93962(17) 0.0218(6) Uani 1 1 d . . . B 2
C95 C 0.57211(13) 0.8538(2) 0.97205(19) 0.0280(7) Uani 1 1 d . . . B 2
H95A H 0.577359 0.843942 1.021256 0.034 Uiso 1 1 calc R U . B 2
H95B H 0.550775 0.908250 0.963950 0.034 Uiso 1 1 calc R U . B 2
C96 C 0.62631(16) 0.8673(3) 0.9455(2) 0.0395(9) Uani 1 1 d . . . B 2
H96A H 0.647806 0.813845 0.953814 0.059 Uiso 1 1 calc R U . B 2
H96B H 0.644430 0.917475 0.968756 0.059 Uiso 1 1 calc R U . B 2
H96C H 0.621350 0.879199 0.897101 0.059 Uiso 1 1 calc R U . B 2
C97 C 0.55186(11) 0.6858(2) 0.95669(15) 0.0176(6) Uani 1 1 d . . . B 2
C98 C 0.59082(11) 0.6588(2) 1.00568(15) 0.0179(5) Uani 1 1 d . . . B 2
H98 H 0.610794 0.703041 1.030590 0.022 Uiso 1 1 calc R U . B 2
C99 C 0.60253(11) 0.5716(2) 1.02067(14) 0.0161(5) Uani 1 1 d . . . B 2
C100 C 0.64552(11) 0.5447(2) 1.06935(14) 0.0185(6) Uani 1 1 d . . . B 2
C101 C 0.68425(12) 0.6068(2) 1.10668(16) 0.0234(6) Uani 1 1 d . . . B 2
H10A H 0.700720 0.577134 1.147728 0.028 Uiso 1 1 calc R U . B 2
H10B H 0.664994 0.659423 1.120827 0.028 Uiso 1 1 calc R U . B 2
C102 C 0.72770(14) 0.6361(3) 1.06366(19) 0.0339(8) Uani 1 1 d . . . B 2
H10C H 0.746222 0.584047 1.048513 0.051 Uiso 1 1 calc R U . B 2
H10D H 0.753011 0.674166 1.090392 0.051 Uiso 1 1 calc R U . B 2
H10E H 0.711755 0.668942 1.024474 0.051 Uiso 1 1 calc R U . B 2
C103 C 0.7887(3) 0.500000 0.3352(3) 0.0512(17) Uani 1 2 d S T P C 2
H103 H 0.763803 0.500000 0.367730 0.061 Uiso 1 2 calc R U P C 2
C104 C 0.7727(3) 0.500000 0.2671(3) 0.0442(14) Uani 1 2 d S T P C 2
H104 H 0.735833 0.500000 0.252515 0.053 Uiso 1 2 calc R U P C 2
C105 C 0.8090(3) 0.500000 0.2191(3) 0.0408(13) Uani 1 2 d S T P C 2
H105 H 0.796933 0.500000 0.172541 0.049 Uiso 1 2 calc R U P C 2
C106 C 0.8620(3) 0.500000 0.2396(4) 0.0470(15) Uani 1 2 d S T P C 2
H106 H 0.886897 0.500000 0.206952 0.056 Uiso 1 2 calc R U P C 2
C107 C 0.8797(3) 0.500000 0.3063(5) 0.075(3) Uani 1 2 d S T P C 2
H107 H 0.916761 0.500000 0.319793 0.090 Uiso 1 2 calc R U P C 2
C108 C 0.8444(4) 0.500000 0.3542(4) 0.078(3) Uani 1 2 d S T P C 2
H108 H 0.857184 0.500000 0.400524 0.094 Uiso 1 2 calc R U P C 2
Eu1 Eu 0.67079(6) 0.58659(8) 0.64106(6) 0.0457(3) Uani 0.1787 1 d . U P A 3
Eu2 Eu 0.66248(13) 0.5892(2) 0.7133(2) 0.0829(9) Uani 0.124 1 d . U P A 3
Eu3 Eu 0.6378(2) 0.5420(5) 0.6511(3) 0.0826(16) Uani 0.0646 1 d . U P A 3
Eu4 Eu 0.6969(4) 0.6007(6) 0.7414(5) 0.084(2) Uani 0.0452 1 d . U P A 3
Eu5 Eu 0.6989(5) 0.5134(12) 0.5958(6) 0.055(3) Uiso 0.0186 1 d . U P A 3
Eu6 Eu 0.7431(6) 0.500000 0.6273(7) 0.145(4) Uiso 0.08 2 d S . P A 3
Eu7 Eu 0.6924(5) 0.5378(8) 0.7689(6) 0.063(2) Uiso 0.029 1 d . . P A 3
C109 C 0.9735(9) 0.6349(19) 0.5587(11) 0.157(10) Uani 0.61 1 d D U P D 4
H109 H 0.955765 0.657913 0.594691 0.188 Uiso 0.61 1 calc R U P D 4
C110 C 0.9484(7) 0.6114(18) 0.4958(12) 0.177(8) Uani 0.61 1 d D U P D 4
H110 H 0.913131 0.589263 0.491621 0.213 Uiso 0.61 1 calc R U P D 4
C111 C 0.9761(8) 0.6211(16) 0.4387(11) 0.175(9) Uani 0.61 1 d D U P D 4
H111 H 0.956658 0.617238 0.395640 0.210 Uiso 0.61 1 calc R U P D 4
S1 S 0.9669(6) 0.6556(13) 0.5578(6) 0.235(10) Uani 0.39 1 d D . P E 5
C112 C 1.000000 0.667(2) 0.500000 0.078(7) Uani 0.39 2 d DS T P E 5

loop_
_atom_site_aniso_label
_atom_site_aniso_U_11
_atom_site_aniso_U_22
_atom_site_aniso_U_33
_atom_site_aniso_U_23
_atom_site_aniso_U_13
_atom_site_aniso_U_12
C1 0.197(10) 0.089(5) 0.029(3) 0.000 0.035(5) 0.000
C20 0.075(6) 0.099(7) 0.061(5) 0.000 -0.033(5) 0.000
C2 0.191(11) 0.093(6) 0.026(4) -0.010(4) 0.043(6) 0.013(5)
C3 0.119(12) 0.085(11) 0.038(6) -0.016(7) 0.023(9) 0.026(10)
C4 0.108(11) 0.060(8) 0.028(5) -0.006(6) -0.013(7) 0.000(9)
C5 0.129(10) 0.065(8) 0.014(3) -0.007(3) -0.005(5) -0.009(6)
C6 0.105(9) 0.071(7) 0.027(4) -0.007(4) -0.018(5) 0.003(6)
C7 0.115(11) 0.063(8) 0.031(6) 0.003(5) -0.003(7) 0.028(9)
C8 0.112(12) 0.052(7) 0.025(5) 0.026(5) 0.019(8) 0.017(8)
C9 0.197(10) 0.082(6) 0.035(4) 0.005(4) 0.038(6) 0.003(5)
C10 0.122(12) 0.114(12) 0.049(7) 0.044(8) 0.046(8) 0.003(10)
C11 0.165(14) 0.106(16) 0.106(10) 0.018(10) 0.108(10) 0.000(11)
C12 0.184(17) 0.120(15) 0.080(11) 0.010(12) 0.092(11) 0.024(14)
C13 0.139(13) 0.098(12) 0.113(12) 0.012(10) 0.077(11) 0.059(11)
C14 0.076(8) 0.046(8) 0.103(10) -0.024(8) 0.049(8) 0.013(6)
C15 0.093(10) 0.054(9) 0.084(10) -0.034(7) 0.018(9) 0.025(8)
C16 0.098(10) 0.031(6) 0.074(9) -0.028(6) 0.013(7) -0.018(6)
C17 0.080(10) 0.052(8) 0.061(8) -0.022(6) 0.013(7) -0.028(7)
C18 0.082(10) 0.053(8) 0.053(9) -0.014(6) -0.018(8) -0.001(8)
C19 0.063(7) 0.064(7) 0.081(8) -0.023(7) -0.035(6) 0.002(6)
C21 0.052(6) 0.088(8) 0.058(6) -0.010(6) -0.025(5) 0.013(6)
C22 0.062(7) 0.078(9) 0.059(8) 0.016(7) -0.005(6) 0.035(7)
C23 0.080(9) 0.077(9) 0.048(7) 0.010(6) -0.010(6) 0.031(8)
C24 0.089(11) 0.053(9) 0.045(7) 0.013(6) -0.017(8) 0.005(8)
C25 0.125(13) 0.042(8) 0.048(6) 0.000(6) 0.004(8) -0.025(8)
C26 0.147(14) 0.058(8) 0.042(6) 0.022(6) 0.031(9) -0.012(10)
C27 0.159(14) 0.055(8) 0.087(9) -0.001(7) 0.067(10) -0.053(10)
C28 0.149(14) 0.074(12) 0.115(11) 0.027(9) 0.101(11) -0.008(10)
C29 0.124(14) 0.107(13) 0.091(10) -0.024(9) 0.065(10) -0.067(10)
C30 0.085(9) 0.109(11) 0.126(11) 0.053(10) 0.062(9) 0.004(9)
C31 0.084(7) 0.120(17) 0.146(11) 0.036(14) 0.076(8) 0.000(11)
C32 0.062(8) 0.088(11) 0.163(14) 0.008(11) 0.065(9) 0.032(8)
C33 0.118(10) 0.104(14) 0.032(4) 0.022(6) 0.015(5) 0.062(9)
C34 0.071(6) 0.027(4) 0.062(6) -0.006(4) 0.011(5) 0.030(4)
C35 0.084(8) 0.036(5) 0.088(9) 0.005(6) -0.001(7) 0.024(6)
C36 0.102(10) 0.029(5) 0.104(12) -0.031(7) -0.016(9) 0.008(6)
C37 0.089(10) 0.034(5) 0.098(10) 0.020(6) 0.014(8) -0.007(6)
C38 0.082(10) 0.052(7) 0.072(10) -0.028(7) 0.009(7) -0.034(7)
C39 0.063(11) 0.044(8) 0.060(10) -0.001(7) 0.017(9) -0.027(7)
C40 0.043(6) 0.073(9) 0.075(9) -0.020(8) -0.025(6) -0.010(6)
C41 0.031(3) 0.085(16) 0.084(6) -0.015(7) -0.012(4) 0.002(6)
C42 0.034(4) 0.091(16) 0.065(5) 0.000(7) 0.013(3) 0.014(6)
C43 0.039(6) 0.073(8) 0.054(6) 0.002(6) 0.014(5) 0.035(6)
C44 0.060(9) 0.080(15) 0.078(14) 0.006(11) -0.003(11) 0.031(11)
C45 0.069(9) 0.072(9) 0.067(9) -0.011(7) -0.005(7) 0.025(8)
C46 0.073(7) 0.059(7) 0.046(5) -0.004(5) -0.004(5) 0.029(6)
C47 0.101(9) 0.057(7) 0.045(6) -0.018(5) 0.013(6) -0.028(7)
C48 0.123(12) 0.066(11) 0.048(7) 0.000(7) -0.007(7) -0.049(9)
C49 0.145(10) 0.056(6) 0.069(7) -0.018(5) 0.059(7) -0.054(7)
C50 0.131(10) 0.052(6) 0.086(7) -0.036(5) 0.065(7) -0.067(7)
C51 0.070(8) 0.063(8) 0.121(12) 0.000(8) 0.030(9) 0.054(8)
C52 0.050(8) 0.111(13) 0.125(13) -0.053(11) 0.026(8) -0.023(10)
C53 0.056(6) 0.135(12) 0.126(10) -0.027(16) 0.020(7) 0.019(14)
C54 0.030(5) 0.134(12) 0.081(9) -0.020(9) -0.020(6) 0.032(7)
C55 0.052(8) 0.080(9) 0.096(10) 0.019(8) -0.006(7) 0.034(8)
C56 0.102(12) 0.081(11) 0.125(12) -0.013(9) 0.065(9) -0.073(10)
C57 0.104(11) 0.084(10) 0.064(8) 0.034(8) 0.000(8) 0.056(10)
C58 0.132(15) 0.060(12) 0.067(11) 0.025(10) -0.016(11) 0.035(12)
C59 0.101(11) 0.060(8) 0.068(9) 0.047(7) -0.005(8) 0.008(9)
C60 0.134(12) 0.070(9) 0.071(9) 0.027(7) 0.018(9) -0.021(10)
C61 0.087(7) 0.083(9) 0.088(7) 0.030(6) 0.053(6) -0.003(7)
C62 0.063(9) 0.069(8) 0.074(9) 0.012(7) 0.019(7) -0.032(7)
C63 0.039(5) 0.064(6) 0.062(6) 0.013(5) 0.021(4) 0.001(5)
C64 0.045(5) 0.086(12) 0.063(6) 0.009(5) 0.033(4) 0.002(5)
C65 0.069(6) 0.089(8) 0.035(4) 0.016(5) 0.033(4) 0.045(6)
C66 0.069(6) 0.091(8) 0.041(4) 0.010(5) 0.023(4) 0.050(6)
C67 0.057(7) 0.047(7) 0.071(7) -0.008(6) 0.027(6) 0.023(6)
C68 0.070(7) 0.042(5) 0.037(5) -0.017(4) 0.008(5) 0.007(6)
C69 0.067(6) 0.031(4) 0.043(5) -0.008(4) 0.004(5) -0.013(4)
C70 0.062(8) 0.038(8) 0.058(9) -0.022(7) 0.018(7) -0.034(7)
C71 0.045(6) 0.058(7) 0.067(8) -0.029(7) -0.001(5) -0.013(5)
C72 0.052(6) 0.078(9) 0.088(9) -0.032(8) -0.011(7) -0.007(6)
C73 0.068(10) 0.119(13) 0.063(9) -0.027(8) -0.036(7) 0.024(8)
C74 0.064(10) 0.141(13) 0.085(12) -0.016(10) -0.038(8) 0.022(9)
C75 0.110(12) 0.101(11) 0.054(7) 0.015(8) -0.011(8) 0.060(10)
C76 0.122(12) 0.073(12) 0.028(8) 0.020(7) 0.004(7) 0.053(10)
C77 0.104(7) 0.056(4) 0.035(5) 0.013(4) 0.034(5) 0.022(6)
C78 0.088(7) 0.086(9) 0.079(7) 0.028(6) 0.044(6) -0.001(7)
C79 0.085(6) 0.087(8) 0.079(7) 0.033(6) 0.047(6) -0.009(7)
C80 0.095(9) 0.054(7) 0.022(4) 0.012(5) 0.023(5) 0.037(6)
C81 0.104(7) 0.056(4) 0.035(5) 0.013(4) 0.034(5) 0.022(6)
C82 0.098(10) 0.054(8) 0.033(8) -0.008(6) -0.021(6) -0.001(7)
C83 0.080(8) 0.102(10) 0.042(6) 0.005(6) -0.020(6) 0.003(8)
C84 0.102(7) 0.046(9) 0.044(4) 0.015(7) 0.035(4) 0.013(9)
N1 0.0154(15) 0.0188(17) 0.0161(16) 0.000 0.0014(12) 0.000
Ni1 0.0128(3) 0.0131(3) 0.0150(3) 0.000 -0.00157(18) 0.000
N2 0.0135(10) 0.0146(11) 0.0182(11) 0.0002(9) 0.0012(9) 0.0010(9)
N3 0.0172(16) 0.0175(17) 0.0165(16) 0.000 -0.0016(13) 0.000
C85 0.042(2) 0.036(2) 0.0244(16) 0.0063(14) -0.0085(14) 0.0048(17)
C86 0.0281(16) 0.0311(18) 0.0251(15) 0.0017(13) -0.0102(13) 0.0041(14)
C87 0.0195(14) 0.0238(16) 0.0218(14) -0.0002(12) -0.0047(11) 0.0010(12)
C88 0.0173(13) 0.0201(15) 0.0185(13) 0.0011(11) -0.0006(10) 0.0038(11)
C89 0.0178(13) 0.0181(13) 0.0221(14) 0.0030(11) -0.0009(11) 0.0024(11)
C90 0.0176(13) 0.0150(13) 0.0207(13) 0.0006(11) 0.0005(10) 0.0009(11)
C91 0.0204(14) 0.0174(14) 0.0293(16) 0.0010(12) -0.0007(12) 0.0024(12)
C92 0.0311(17) 0.0180(15) 0.045(2) 0.0052(14) -0.0049(15) 0.0041(13)
C93 0.046(2) 0.031(2) 0.051(2) 0.0202(18) -0.0020(19) 0.0014(18)
C94 0.0189(13) 0.0168(14) 0.0294(15) -0.0007(12) 0.0004(11) -0.0009(11)
C95 0.0246(15) 0.0145(14) 0.0436(19) -0.0029(13) -0.0027(14) -0.0014(12)
C96 0.0304(18) 0.0274(18) 0.061(3) 0.0006(18) 0.0044(17) -0.0122(15)
C97 0.0164(12) 0.0148(13) 0.0218(14) -0.0007(11) 0.0024(10) -0.0006(11)
C98 0.0166(13) 0.0167(13) 0.0203(13) -0.0021(11) 0.0006(10) -0.0035(11)
C99 0.0137(12) 0.0181(14) 0.0162(12) -0.0006(10) -0.0002(10) -0.0023(10)
C100 0.0159(13) 0.0231(15) 0.0162(13) -0.0004(11) 0.0001(10) -0.0021(11)
C101 0.0191(14) 0.0287(16) 0.0213(14) -0.0029(12) -0.0033(11) -0.0027(12)
C102 0.0247(16) 0.043(2) 0.0344(18) -0.0106(16) 0.0026(14) -0.0137(16)
C103 0.061(4) 0.063(4) 0.030(3) 0.000 0.007(3) 0.000
C104 0.039(3) 0.054(4) 0.039(3) 0.000 0.003(2) 0.000
C105 0.042(3) 0.043(3) 0.037(3) 0.000 0.000(2) 0.000
C106 0.042(3) 0.049(4) 0.052(4) 0.000 0.013(3) 0.000
C107 0.043(4) 0.111(8) 0.068(5) 0.000 -0.009(4) 0.000
C108 0.073(6) 0.117(9) 0.042(4) 0.000 -0.013(4) 0.000
Eu1 0.0659(9) 0.0270(5) 0.0396(6) 0.0108(5) -0.0182(6) 0.0004(6)
Eu2 0.0645(16) 0.0539(14) 0.135(3) -0.0195(16) 0.0357(17) 0.0200(13)
Eu3 0.049(2) 0.117(4) 0.082(3) 0.030(3) 0.008(2) 0.020(3)
Eu4 0.077(5) 0.078(5) 0.103(5) -0.054(4) 0.038(4) -0.023(4)
C109 0.095(11) 0.200(18) 0.18(2) 0.079(16) 0.042(11) -0.078(12)
C110 0.090(11) 0.209(16) 0.23(2) 0.070(17) -0.011(11) -0.029(12)
C111 0.098(12) 0.171(16) 0.25(2) 0.085(17) -0.023(13) -0.001(12)
S1 0.176(12) 0.34(2) 0.187(13) -0.085(14) 0.024(10) 0.107(14)
C112 0.041(10) 0.099(19) 0.090(17) 0.000 -0.012(11) 0.000

loop_
_atom_type_symbol
_atom_type_description
_atom_type_scat_dispersion_real
_atom_type_scat_dispersion_imag
_atom_type_scat_source
C C 0.0027 0.0014 'International Tables Vol C Tables 4.2.6.8 and 6.1.1.4'
H H 0.0000 0.0000 'International Tables Vol C Tables 4.2.6.8 and 6.1.1.4'
N N 0.0053 0.0028 'International Tables Vol C Tables 4.2.6.8 and 6.1.1.4'
S S 0.1098 0.1057 'International Tables Vol C Tables 4.2.6.8 and 6.1.1.4'
Ni Ni 0.3436 0.9622 'International Tables Vol C Tables 4.2.6.8 and 6.1.1.4'
Eu Eu -0.1666 3.2045 'International Tables Vol C Tables 4.2.6.8 and 6.1.1.4'

loop_
_geom_angle_atom_site_label_1
_geom_angle_atom_site_label_2
_geom_angle_atom_site_label_3
_geom_angle
_geom_angle_site_symmetry_1
_geom_angle_site_symmetry_3
C9 C1 C5 117.9(14) . .
C9 C1 C2 121.0(17) . .
C5 C1 C2 112.2(8) . .
C9 C1 Eu5 83.0(10) . 6_565
C5 C1 Eu5 80.8(6) . 6_565
C2 C1 Eu5 76.2(9) . 6_565
Eu5 C1 Eu6 21.6(4) . .
Eu5 C1 Eu6 21.6(4) 6_565 .
C6 C20 C21 127.3(8) . .
C6 C20 C19 115.5(11) . .
C21 C20 C19 105.8(12) . .
C6 C20 Eu3 88.9(6) . 6_565
C21 C20 Eu3 81.8(6) . 6_565
C19 C20 Eu3 62.9(5) . 6_565
Eu3 C20 Eu3 26.0(3) 6_565 .
C12 C2 C1 123.5(19) . .
C12 C2 C3 119.9(16) . .
C1 C2 C3 105.0(10) . .
C15 C3 C4 122.2(16) . .
C15 C3 C2 121.0(17) . .
C4 C3 C2 107.8(11) . .
C3 C4 C18 121.4(13) . .
C3 C4 C5 110.4(11) . .
C18 C4 C5 120.3(15) . .
C1 C5 C4 104.5(9) . .
C1 C5 C6 126.8(9) . .
C4 C5 C6 119.8(12) . .
C20 C6 C5 124.5(10) . .
C20 C6 C7 115.4(12) . .
C5 C6 C7 113.4(14) . .
C23 C7 C8 119.4(17) . .
C23 C7 C6 115.5(18) . .
C8 C7 C6 119.1(15) . .
C26 C8 C9 114(2) . .
C26 C8 C7 118.7(13) . .
C9 C8 C7 120.4(18) . .
C1 C9 C8 122(2) . .
C1 C9 C10 113.3(18) . .
C8 C9 C10 119.3(19) . .
C28 C10 C11 103.6(11) . .
C28 C10 C9 121.5(16) . .
C11 C10 C9 124.8(17) . .
C12 C11 C30 122.3(18) . .
C12 C11 C10 116(2) . .
C30 C11 C10 108.5(11) . .
C11 C12 C2 120(2) . .
C11 C12 C13 110.7(19) . .
C2 C12 C13 124(2) . .
C12 C13 C14 111.1(18) . .
C12 C13 C32 129.2(19) . .
C14 C13 C32 108.6(11) . .
C34 C14 C13 110.4(10) . .
C34 C14 C15 115.3(14) . .
C13 C14 C15 126.2(15) . .
C3 C15 C16 119.5(19) . .
C3 C15 C14 117.1(18) . .
C16 C15 C14 117.0(18) . .
C15 C16 C17 123.1(18) . .
C15 C16 C36 124.6(16) . .
C17 C16 C36 103.8(17) . .
C38 C17 C18 120(2) . .
C38 C17 C16 112.2(19) . .
C18 C17 C16 116.3(16) . .
C4 C18 C17 117.2(15) . .
C4 C18 C19 117.3(17) . .
C17 C18 C19 118.0(19) . .
C40 C19 C18 122.4(16) . .
C40 C19 C20 105.1(13) . .
C18 C19 C20 122.5(16) . .
C22 C21 C20 119.7(15) . .
C22 C21 C41 120.1(15) . .
C20 C21 C41 111.6(13) . .
C44 C22 C21 119(3) . .
C44 C22 C23 106(3) . .
C21 C22 C23 117.2(17) . .
C24 C23 C7 119.7(19) . .
C24 C23 C22 106.0(16) . .
C7 C23 C22 123.6(18) . .
C23 C24 C25 123.1(17) . .
C23 C24 C45 107.5(17) . .
C25 C24 C45 118.8(13) . .
C24 C25 C48 121.2(12) . .
C24 C25 C26 119.8(13) . .
C48 C25 C26 108.5(11) . .
C25 C26 C8 119.3(15) . .
C25 C26 C27 105.4(10) . .
C8 C26 C27 126.7(15) . .
C28 C27 C49 120.6(11) . .
C28 C27 C26 117.8(14) . .
C49 C27 C26 110.5(10) . .
C27 C28 C10 119.4(15) . .
C27 C28 C29 118.0(11) . .
C10 C28 C29 113.9(11) . .
C30 C29 C56 127.0(16) . .
C30 C29 C28 102.6(10) . .
C56 C29 C28 122.0(11) . .
C29 C30 C11 110.3(11) . .
C29 C30 C31 112.8(18) . .
C11 C30 C31 125.1(19) . .
C32 C31 C53 114(3) . .
C32 C31 C30 112(2) . .
C53 C31 C30 126(3) . .
C31 C32 C51 126.7(18) . .
C31 C32 C13 119.2(18) . .
C51 C32 C13 103.3(11) . .
C83 C33 C84 121.9(13) . .
C83 C33 C76 116.2(14) . .
C84 C33 C76 111.4(11) . .
C35 C34 C14 128.8(11) . .
C35 C34 C51 119.6(11) . .
C14 C34 C51 103.9(9) . .
C36 C35 C58 113.6(18) . .
C36 C35 C34 118.5(16) . .
C58 C35 C34 120.2(15) . .
C35 C36 C37 134.4(18) . .
C35 C36 C16 115.3(19) . .
C37 C36 C16 102.2(17) . .
C38 C37 C36 115.3(16) . .
C38 C37 C60 120.6(16) . .
C36 C37 C60 113.5(17) . .
C17 C38 C37 106.4(17) . .
C17 C38 C39 125(2) . .
C37 C38 C39 121.4(19) . .
C62 C39 C40 117(2) . .
C62 C39 C38 114(3) . .
C40 C39 C38 112(2) . .
C19 C40 C41 113.2(16) . .
C19 C40 C39 123(2) . .
C41 C40 C39 117.0(18) . .
C42 C41 C40 126.2(17) . .
C42 C41 C21 119(2) . .
C40 C41 C21 104.0(13) . .
C41 C42 C43 122.7(17) . .
C41 C42 C63 115(2) . .
C43 C42 C63 117.1(11) . .
C42 C43 C44 113.2(18) . .
C42 C43 C66 121.6(12) . .
C44 C43 C66 117(2) . .
C22 C44 C45 115(4) . .
C22 C44 C43 125(4) . .
C45 C44 C43 118(3) . .
C46 C45 C44 123(3) . .
C46 C45 C24 117.8(14) . .
C44 C45 C24 102(2) . .
C45 C46 C67 123.8(14) . .
C45 C46 C47 123.3(12) . .
C67 C46 C47 103.4(8) . .
C48 C47 C69 117.1(11) . .
C48 C47 C46 119.0(10) . .
C69 C47 C46 113.4(8) . .
C47 C48 C49 122.1(12) . .
C47 C48 C25 119.8(11) . .
C49 C48 C25 109.3(10) . .
C27 C49 C48 105.7(9) . .
C27 C49 C50 123.4(10) . .
C48 C49 C50 121.2(10) . .
C56 C50 C49 116.1(10) . .
C56 C50 C70 120.1(13) . .
C49 C50 C70 117.0(12) . .
C55 C51 C34 120.6(14) . .
C55 C51 C32 114.8(16) . .
C34 C51 C32 113.3(11) . .
C72 C52 C56 120.0(19) . .
C72 C52 C53 113(2) . .
C56 C52 C53 118.8(16) . .
C54 C53 C31 124(3) . .
C54 C53 C52 114.2(18) . .
C31 C53 C52 116(3) . .
C74 C54 C53 126(2) . .
C74 C54 C55 104.5(19) . .
C53 C54 C55 118.0(19) . .
C51 C55 C57 120.1(15) . .
C51 C55 C54 121.1(16) . .
C57 C55 C54 109.8(15) . .
C52 C56 C29 119.0(15) . .
C52 C56 C50 119.4(14) . .
C29 C56 C50 119.1(11) . .
C75 C57 C58 127(2) . .
C75 C57 C55 105.6(19) . .
C58 C57 C55 120.3(16) . .
C57 C58 C35 119(2) . .
C57 C58 C59 114.3(19) . .
C35 C58 C59 120.1(19) . .
C77 C59 C60 113.7(15) . .
C77 C59 C58 116.8(16) . .
C60 C59 C58 120.7(15) . .
C61 C60 C59 121.4(15) . .
C61 C60 C37 116.4(16) . .
C59 C60 C37 117.2(15) . .
C60 C61 C79 120.8(14) . .
C60 C61 C62 122.0(15) . .
C79 C61 C62 105.6(10) . .
C39 C62 C63 122.4(17) . .
C39 C62 C61 124(2) . .
C63 C62 C61 106.4(10) . .
C64 C63 C62 112.7(9) . .
C64 C63 C42 119.4(11) . .
C62 C63 C42 121.0(12) . .
C63 C64 C65 127.6(10) . .
C63 C64 C79 103.9(9) . .
C65 C64 C79 120.3(10) . .
C80 C65 C64 122.2(11) . .
C80 C65 C66 122.9(14) . .
C64 C65 C66 111.7(12) . .
C67 C66 C43 120.2(12) . .
C67 C66 C65 112.6(13) . .
C43 C66 C65 121.8(14) . .
C66 C67 C46 116.3(11) . .
C66 C67 C68 123.5(10) . .
C46 C67 C68 109.3(9) . .
C69 C68 C81 120.6(11) . .
C69 C68 C67 108.6(8) . .
C81 C68 C67 122.3(11) . .
C47 C69 C70 126.0(11) . .
C47 C69 C68 104.9(8) . .
C70 C69 C68 120.0(11) . .
C71 C70 C69 118.5(14) . .
C71 C70 C50 118.8(17) . .
C69 C70 C50 116.3(13) . .
C82 C71 C70 119.3(14) . .
C82 C71 C72 113.1(18) . .
C70 C71 C72 117.3(18) . .
C52 C72 C71 123.8(19) . .
C52 C72 C73 126.3(18) . .
C71 C72 C73 100.8(15) . .
C74 C73 C83 124.9(19) . .
C74 C73 C72 111.6(17) . .
C83 C73 C72 110.8(15) . .
C54 C74 C73 128(2) . .
C54 C74 C75 111(2) . .
C73 C74 C75 111.8(17) . .
C57 C75 C76 119(3) . .
C57 C75 C74 108.1(18) . .
C76 C75 C74 122.6(17) . .
C75 C76 C77 119.9(17) . .
C75 C76 C33 118.5(18) . .
C77 C76 C33 107.2(11) . .
C59 C77 C76 123.4(15) . .
C59 C77 C78 126.7(15) . .
C76 C77 C78 104.6(10) . .
C79 C78 C84 119.7(15) . .
C79 C78 C77 116.7(14) . .
C84 C78 C77 112.8(11) . .
C78 C79 C61 120.2(13) . .
C78 C79 C64 118.6(14) . .
C61 C79 C64 110.8(10) . .
C65 C80 C84 113.5(13) . .
C65 C80 C81 124.4(11) . .
C84 C80 C81 115.1(13) . .
C82 C81 C68 112.4(12) . .
C82 C81 C80 121.6(15) . .
C68 C81 C80 113.2(13) . .
C71 C82 C81 128.4(15) . .
C71 C82 C83 108.9(17) . .
C81 C82 C83 117.5(16) . .
C33 C83 C73 125.7(18) . .
C33 C83 C82 119.3(14) . .
C73 C83 C82 105.5(16) . .
C78 C84 C33 102.6(11) . .
C78 C84 C80 125.3(12) . .
C33 C84 C80 122.8(14) . .
C99 N1 Ni1 127.88(17) . .
C99 N1 Ni1 127.89(17) 6_565 .
N1 Ni1 N3 177.81(15) . .
N1 Ni1 N2 89.95(7) . .
N3 Ni1 N2 90.01(7) . .
N2 Ni1 N2 177.68(14) 6_565 .
C97 N2 C90 104.2(2) . .
C97 N2 Ni1 128.0(2) . .
C90 N2 Ni1 127.8(2) . .
C88 N3 Ni1 127.62(17) . .
C88 N3 Ni1 127.63(17) 6_565 .
C86 C85 H85A 109.5 . .
C86 C85 H85B 109.5 . .
H85A C85 H85B 109.5 . .
C86 C85 H85C 109.5 . .
H85A C85 H85C 109.5 . .
H85B C85 H85C 109.5 . .
C87 C86 C85 113.1(3) . .
C87 C86 H86A 109.0 . .
C85 C86 H86A 109.0 . .
C87 C86 H86B 109.0 . .
C85 C86 H86B 109.0 . .
H86A C86 H86B 107.8 . .
C87 C87 C88 106.31(18) 6_565 .
C87 C87 C86 128.97(19) 6_565 .
C88 C87 C86 124.6(3) . .
C89 C88 N3 125.6(3) . .
C89 C88 C87 123.1(3) . .
N3 C88 C87 111.3(3) . .
C88 C89 C90 124.2(3) . .
C88 C89 H89 117.9 . .
C90 C89 H89 117.9 . .
N2 C90 C89 124.8(3) . .
N2 C90 C91 111.6(3) . .
C89 C90 C91 123.6(3) . .
C94 C91 C90 106.1(3) . .
C94 C91 C92 129.1(3) . .
C90 C91 C92 124.8(3) . .
C91 C92 C93 112.9(3) . .
C91 C92 H92A 109.0 . .
C93 C92 H92A 109.0 . .
C91 C92 H92B 109.0 . .
C93 C92 H92B 109.0 . .
H92A C92 H92B 107.8 . .
C92 C93 H93A 109.5 . .
C92 C93 H93B 109.5 . .
H93A C93 H93B 109.5 . .
C92 C93 H93C 109.5 . .
H93A C93 H93C 109.5 . .
H93B C93 H93C 109.5 . .
C91 C94 C97 106.1(3) . .
C91 C94 C95 129.1(3) . .
C97 C94 C95 124.8(3) . .
C94 C95 C96 112.9(3) . .
C94 C95 H95A 109.0 . .
C96 C95 H95A 109.0 . .
C94 C95 H95B 109.0 . .
C96 C95 H95B 109.0 . .
H95A C95 H95B 107.8 . .
C95 C96 H96A 109.5 . .
C95 C96 H96B 109.5 . .
H96A C96 H96B 109.5 . .
C95 C96 H96C 109.5 . .
H96A C96 H96C 109.5 . .
H96B C96 H96C 109.5 . .
N2 C97 C98 124.8(3) . .
N2 C97 C94 112.0(3) . .
C98 C97 C94 123.2(3) . .
C99 C98 C97 124.1(3) . .
C99 C98 H98 118.0 . .
C97 C98 H98 118.0 . .
N1 C99 C98 125.2(3) . .
N1 C99 C100 111.5(3) . .
C98 C99 C100 123.2(3) . .
C100 C100 C99 106.39(17) 6_565 .
C100 C100 C101 128.71(18) 6_565 .
C99 C100 C101 124.7(3) . .
C100 C101 C102 112.0(3) . .
C100 C101 H10A 109.2 . .
C102 C101 H10A 109.2 . .
C100 C101 H10B 109.2 . .
C102 C101 H10B 109.2 . .
H10A C101 H10B 107.9 . .
C101 C102 H10C 109.5 . .
C101 C102 H10D 109.5 . .
H10C C102 H10D 109.5 . .
C101 C102 H10E 109.5 . .
H10C C102 H10E 109.5 . .
H10D C102 H10E 109.5 . .
C104 C103 C108 116.8(7) . .
C104 C103 H103 121.6 . .
C108 C103 H103 121.6 . .
C103 C104 C105 121.9(6) . .
C103 C104 H104 119.1 . .
C105 C104 H104 119.1 . .
C106 C105 C104 119.4(6) . .
C106 C105 H105 120.3 . .
C104 C105 H105 120.3 . .
C107 C106 C105 120.8(7) . .
C107 C106 H106 119.6 . .
C105 C106 H106 119.6 . .
C106 C107 C108 120.4(8) . .
C106 C107 H107 119.8 . .
C108 C107 H107 119.8 . .
C107 C108 C103 120.7(7) . .
C107 C108 H108 119.6 . .
C103 C108 H108 119.6 . .
Eu3 Eu1 Eu2 69.9(4) . .
Eu3 Eu1 Eu5 93.7(6) . .
Eu2 Eu1 Eu5 132.0(5) . .
Eu3 Eu1 Eu4 93.6(4) . .
Eu2 Eu1 Eu4 27.2(2) . .
Eu5 Eu1 Eu4 119.5(5) . .
Eu5 Eu1 Eu4 116.0(5) 6_565 .
Eu3 Eu1 Eu6 107.4(4) . .
Eu2 Eu1 Eu6 108.9(4) . .
Eu5 Eu1 Eu6 31.8(5) . .
Eu5 Eu1 Eu6 33.0(4) 6_565 .
Eu4 Eu1 Eu6 89.5(4) . .
Eu3 Eu1 Eu6 79.3(3) 6_565 .
Eu3 Eu1 Eu7 75.2(4) . .
Eu2 Eu1 Eu7 26.8(3) . .
Eu5 Eu1 Eu7 106.4(6) . .
Eu5 Eu1 Eu7 100.4(5) 6_565 .
Eu4 Eu1 Eu7 22.9(3) . .
Eu3 Eu1 Eu7 72.7(3) 6_565 .
Eu6 Eu1 Eu7 82.2(4) . .
Eu1 Eu1 Eu7 73.9(3) 6_565 .
Eu4 Eu2 Eu1 110.6(6) . .
Eu4 Eu2 Eu7 47.8(7) . .
Eu1 Eu2 Eu7 126.8(5) . .
Eu4 Eu2 Eu3 143.7(5) . .
Eu1 Eu2 Eu3 43.4(3) . .
Eu7 Eu2 Eu3 120.1(5) . .
Eu4 Eu2 Eu5 101.4(5) . .
Eu1 Eu2 Eu5 25.3(3) . .
Eu7 Eu2 Eu5 102.8(5) . .
Eu3 Eu2 Eu5 43.4(3) . .
Eu7 Eu2 Eu5 86.8(4) 6_565 .
Eu3 Eu2 Eu5 47.7(4) 6_565 .
Eu2 Eu2 Eu5 66.2(4) 6_565 .
Eu4 Eu2 Eu6 78.6(5) . .
Eu1 Eu2 Eu6 44.3(3) . .
Eu7 Eu2 Eu6 82.6(5) . .
Eu3 Eu2 Eu6 65.3(3) . .
Eu7 Eu2 Eu6 72.6(3) 6_565 .
Eu3 Eu2 Eu6 60.3(2) 6_565 .
Eu2 Eu2 Eu6 64.22(13) 6_565 .
Eu5 Eu2 Eu6 23.7(3) . .
Eu5 Eu2 Eu6 23.4(3) 6_565 .
Eu4 Eu2 Eu6 59.9(2) 6_565 .
Eu1 Eu2 Eu6 43.74(16) 6_565 .
Eu1 Eu3 Eu2 66.6(4) . .
Eu3 Eu3 Eu2 118.1(3) 6_565 .
Eu1 Eu3 Eu5 53.4(5) . .
Eu3 Eu3 Eu5 77.7(5) 6_565 .
Eu2 Eu3 Eu5 105.8(5) . .
Eu1 Eu3 Eu4 59.0(4) . .
Eu3 Eu3 Eu4 111.7(3) 6_565 .
Eu2 Eu3 Eu4 14.4(2) . .
Eu5 Eu3 Eu4 92.1(5) . .
Eu1 Eu3 Eu4 100.8(3) 6_565 .
Eu5 Eu3 Eu4 95.9(5) 6_565 .
Eu2 Eu3 Eu4 78.8(3) 6_565 .
Eu1 Eu3 Eu7 80.6(4) . .
Eu3 Eu3 Eu7 88.6(3) 6_565 .
Eu2 Eu3 Eu7 29.8(3) . .
Eu5 Eu3 Eu7 96.9(5) . .
Eu1 Eu3 Eu7 83.4(3) 6_565 .
Eu5 Eu3 Eu7 96.3(5) 6_565 .
Eu2 Eu3 Eu7 54.8(3) 6_565 .
Eu4 Eu3 Eu7 25.1(3) . .
Eu1 Eu3 Eu6 50.6(2) . .
Eu3 Eu3 Eu6 77.00(16) 6_565 .
Eu2 Eu3 Eu6 85.6(4) . .
Eu5 Eu3 Eu6 23.1(4) . .
Eu1 Eu3 Eu6 52.78(14) 6_565 .
Eu5 Eu3 Eu6 24.6(4) 6_565 .
Eu2 Eu3 Eu6 72.4(2) 6_565 .
Eu4 Eu3 Eu6 71.4(4) . .
Eu7 Eu3 Eu6 73.8(4) . .
Eu1 Eu3 C20 118.6(4) . .
Eu3 Eu3 C20 77.01(14) 6_565 .
Eu2 Eu3 C20 157.9(4) . .
Eu5 Eu3 C20 92.7(5) . .
Eu1 Eu3 C20 88.4(3) 6_565 .
Eu5 Eu3 C20 90.2(5) 6_565 .
Eu2 Eu3 C20 109.4(3) 6_565 .
Eu4 Eu3 C20 170.8(4) . .
Eu7 Eu3 C20 160.6(4) . .
Eu6 Eu3 C20 114.6(4) . .
C20 Eu3 Eu7 140.0(4) . 6_565
Eu2 Eu4 Eu7 90.1(9) . .
Eu2 Eu4 Eu1 42.2(4) . .
Eu7 Eu4 Eu1 110.7(8) . .
Eu2 Eu4 Eu3 21.9(3) . .
Eu7 Eu4 Eu3 88.1(8) . .
Eu1 Eu4 Eu3 27.43(19) . .
Eu7 Eu4 Eu3 77.8(4) 6_565 .
Eu2 Eu4 Eu6 82.6(5) . .
Eu7 Eu4 Eu6 90.4(7) . .
Eu1 Eu4 Eu6 48.3(3) . .
Eu7 Eu4 Eu6 75.0(4) 6_565 .
Eu3 Eu4 Eu6 60.8(3) . .
Eu2 Eu4 Eu6 61.1(2) 6_565 .
Eu4 Eu4 Eu6 60.2(2) 6_565 .
Eu2 Eu4 Eu5 60.7(5) . .
Eu7 Eu4 Eu5 96.1(8) . .
Eu1 Eu4 Eu5 26.4(3) . .
Eu7 Eu4 Eu5 80.6(5) 6_565 .
Eu3 Eu4 Eu5 39.4(3) . .
Eu2 Eu4 Eu5 58.1(3) 6_565 .
Eu4 Eu4 Eu5 65.6(4) 6_565 .
Eu6 Eu4 Eu5 22.8(3) . .
Eu3 Eu4 Eu5 40.0(3) 6_565 .
Eu5 Eu5 Eu6 80.6(8) 6_565 .
Eu5 Eu5 Eu1 132.6(5) 6_565 .
Eu6 Eu5 Eu1 104.4(10) . .
Eu5 Eu5 Eu3 102.3(6) 6_565 .
Eu6 Eu5 Eu3 117.0(10) . .
Eu1 Eu5 Eu3 32.9(3) . .
Eu1 Eu5 Eu3 65.1(5) 6_565 .
Eu5 Eu5 C1 84.9(5) 6_565 .
Eu6 Eu5 C1 116.0(11) . .
Eu1 Eu5 C1 129.4(9) . .
Eu1 Eu5 C1 114.6(8) 6_565 .
Eu3 Eu5 C1 127.0(7) . .
Eu3 Eu5 C1 121.0(7) 6_565 .
Eu5 Eu5 Eu2 113.7(4) 6_565 .
Eu6 Eu5 Eu2 89.8(9) . .
Eu1 Eu5 Eu2 22.7(2) . .
Eu1 Eu5 Eu2 76.5(4) 6_565 .
Eu3 Eu5 Eu2 30.8(3) . .
Eu3 Eu5 Eu2 55.1(3) 6_565 .
C1 Eu5 Eu2 151.0(7) . .
C1 Eu5 Eu2 137.9(7) . 6_565
Eu5 Eu5 Eu4 114.4(4) 6_565 .
Eu6 Eu5 Eu4 72.6(8) . .
Eu1 Eu5 Eu4 34.1(4) . .
Eu1 Eu5 Eu4 81.9(4) 6_565 .
Eu3 Eu5 Eu4 48.5(4) . .
Eu3 Eu5 Eu4 67.6(4) 6_565 .
C1 Eu5 Eu4 160.5(8) . .
Eu2 Eu5 Eu4 17.94(19) . .
Eu2 Eu5 Eu4 58.3(3) 6_565 .
C1 Eu5 Eu4 144.1(7) . 6_565
Eu5 Eu5 Eu7 96.0(4) 6_565 .
Eu6 Eu5 Eu7 69.2(9) . .
Eu1 Eu5 Eu7 46.9(4) . .
Eu1 Eu5 Eu7 64.2(4) 6_565 .
Eu3 Eu5 Eu7 47.8(4) . .
Eu3 Eu5 Eu7 55.2(4) 6_565 .
C1 Eu5 Eu7 174.8(7) . .
Eu2 Eu5 Eu7 24.7(2) . .
Eu2 Eu5 Eu7 40.7(3) 6_565 .
Eu4 Eu5 Eu7 18.4(3) . .
Eu4 Eu5 Eu7 36.7(3) 6_565 .
Eu5 Eu6 Eu5 18.8(17) 6_565 .
Eu5 Eu6 Eu1 57.6(9) 6_565 .
Eu5 Eu6 Eu1 43.8(8) . .
Eu5 Eu6 Eu3 46.1(8) 6_565 .
Eu5 Eu6 Eu3 39.9(7) . .
Eu1 Eu6 Eu3 21.9(2) . .
Eu1 Eu6 Eu3 47.9(3) 6_565 .
Eu5 Eu6 C1 42.4(8) 6_565 .
Eu5 Eu6 C1 42.4(8) . .
Eu1 Eu6 C1 82.3(5) . .
Eu1 Eu6 C1 82.3(5) 6_565 .
Eu3 Eu6 C1 82.3(5) . .
Eu3 Eu6 C1 82.3(5) 6_565 .
Eu5 Eu6 Eu4 93.9(10) 6_565 .
Eu5 Eu6 Eu4 84.6(9) . .
Eu1 Eu6 Eu4 42.2(3) . .
Eu1 Eu6 Eu4 80.1(4) 6_565 .
Eu3 Eu6 Eu4 47.8(3) . .
Eu3 Eu6 Eu4 63.4(3) 6_565 .
C1 Eu6 Eu4 124.4(5) . .
C1 Eu6 Eu4 124.4(5) . 6_565
Eu5 Eu6 Eu2 75.1(9) 6_565 .
Eu5 Eu6 Eu2 66.5(8) . .
Eu1 Eu6 Eu2 26.80(18) . .
Eu1 Eu6 Eu2 66.7(4) 6_565 .
Eu3 Eu6 Eu2 29.1(2) . .
Eu3 Eu6 Eu2 47.3(3) 6_565 .
C1 Eu6 Eu2 107.8(5) . .
Eu4 Eu6 Eu2 18.7(2) . .
Eu4 Eu6 Eu2 59.0(3) 6_565 .
C1 Eu6 Eu2 107.8(5) . 6_565
C1 Eu6 Eu7 132.3(6) . 6_565
Eu4 Eu7 Eu2 42.1(6) . .
Eu7 Eu7 Eu2 121.2(5) 6_565 .
Eu4 Eu7 Eu3 66.7(8) . .
Eu7 Eu7 Eu3 91.4(3) 6_565 .
Eu2 Eu7 Eu3 30.1(3) . .
Eu4 Eu7 Eu3 80.3(5) 6_565 .
Eu2 Eu7 Eu3 57.8(3) 6_565 .
Eu4 Eu7 Eu1 46.3(6) . .
Eu7 Eu7 Eu1 106.1(3) 6_565 .
Eu2 Eu7 Eu1 26.4(3) . .
Eu4 Eu7 Eu1 92.1(5) 6_565 .
Eu2 Eu7 Eu1 75.1(3) 6_565 .
Eu3 Eu7 Eu1 24.22(17) . .
Eu4 Eu7 Eu6 69.8(7) . .
Eu7 Eu7 Eu6 79.9(2) 6_565 .
Eu2 Eu7 Eu6 70.3(5) . .
Eu4 Eu7 Eu6 65.0(3) 6_565 .
Eu2 Eu7 Eu6 65.0(3) 6_565 .
Eu3 Eu7 Eu6 56.1(4) . .
Eu1 Eu7 Eu6 44.0(3) . .
Eu3 Eu7 Eu6 54.3(3) 6_565 .
Eu1 Eu7 Eu6 41.6(2) 6_565 .
Eu4 Eu7 Eu5 65.5(7) . .
Eu7 Eu7 Eu5 83.9(4) 6_565 .
Eu2 Eu7 Eu5 52.5(4) . .
Eu4 Eu7 Eu5 68.9(5) 6_565 .
Eu2 Eu7 Eu5 58.8(4) 6_565 .
Eu3 Eu7 Eu5 35.3(3) . .
Eu1 Eu7 Eu5 26.7(3) . .
Eu3 Eu7 Eu5 38.0(3) 6_565 .
Eu1 Eu7 Eu5 33.3(3) 6_565 .
Eu6 Eu7 Eu5 20.9(3) . .
C111 C109 C110 111(2) 2_756 .
C111 C109 H109 124.6 2_756 .
C110 C109 H109 124.6 . .
C109 C110 C111 119.0(14) . .
C109 C110 H110 120.5 . .
C111 C110 H110 120.5 . .
C109 C111 C110 123.8(19) 2_756 .
C109 C111 H111 118.1 2_756 .
C110 C111 H111 118.1 . .
S1 C112 S1 167(3) . 2_756

loop_
_geom_bond_atom_site_label_1
_geom_bond_atom_site_label_2
_geom_bond_distance
_geom_bond_site_symmetry_2
C1 C9 1.39(2) .
C1 C5 1.417(12) .
C1 C2 1.426(13) .
C1 Eu5 2.282(15) .
C1 Eu5 2.282(15) 6_565
C1 Eu6 3.042(17) .
C20 C6 1.326(17) .
C20 C21 1.379(17) .
C20 C19 1.529(16) .
C20 Eu3 2.830(10) 6_565
C20 Eu3 2.830(10) .
C2 C12 1.39(2) .
C2 C3 1.450(14) .
C3 C15 1.34(3) .
C3 C4 1.416(13) .
C4 C18 1.43(3) .
C4 C5 1.435(12) .
C5 C6 1.475(17) .
C6 C7 1.51(2) .
C7 C23 1.39(2) .
C7 C8 1.49(3) .
C8 C26 1.43(3) .
C8 C9 1.43(3) .
C9 C10 1.49(3) .
C10 C28 1.414(13) .
C10 C11 1.454(14) .
C11 C12 1.38(3) .
C11 C30 1.435(14) .
C12 C13 1.443(19) .
C13 C14 1.446(13) .
C13 C32 1.460(14) .
C14 C34 1.427(12) .
C14 C15 1.46(2) .
C15 C16 1.36(3) .
C16 C17 1.49(3) .
C16 C36 1.61(3) .
C17 C38 1.42(3) .
C17 C18 1.45(3) .
C18 C19 1.47(2) .
C19 C40 1.40(2) .
C21 C22 1.33(2) .
C21 C41 1.47(2) .
C22 C44 1.31(4) .
C22 C23 1.44(3) .
C23 C24 1.38(3) .
C24 C25 1.40(2) .
C24 C45 1.50(3) .
C25 C48 1.416(12) .
C25 C26 1.419(13) .
C26 C27 1.428(13) .
C27 C28 1.390(12) .
C27 C49 1.411(12) .
C28 C29 1.443(13) .
C29 C30 1.431(13) .
C29 C56 1.442(13) .
C30 C31 1.52(3) .
C31 C32 1.39(4) .
C31 C53 1.39(3) .
C32 C51 1.445(13) .
C33 C83 1.33(2) .
C33 C84 1.426(12) .
C33 C76 1.441(13) .
C34 C35 1.415(15) .
C34 C51 1.440(11) .
C35 C36 1.31(2) .
C35 C58 1.408(19) .
C36 C37 1.45(3) .
C37 C38 1.42(3) .
C37 C60 1.50(2) .
C38 C39 1.53(5) .
C39 C62 1.38(3) .
C39 C40 1.51(3) .
C40 C41 1.41(3) .
C41 C42 1.355(19) .
C42 C43 1.40(3) .
C42 C63 1.49(2) .
C43 C44 1.47(4) .
C43 C66 1.482(19) .
C44 C45 1.34(5) .
C45 C46 1.32(2) .
C46 C67 1.422(12) .
C46 C47 1.461(12) .
C47 C48 1.381(11) .
C47 C69 1.404(11) .
C48 C49 1.413(13) .
C49 C50 1.448(12) .
C50 C56 1.446(13) .
C50 C70 1.49(2) .
C51 C55 1.333(17) .
C52 C72 1.349(18) .
C52 C56 1.41(3) .
C52 C53 1.62(4) .
C53 C54 1.34(2) .
C54 C74 1.30(3) .
C54 C55 1.51(3) .
C55 C57 1.460(18) .
C57 C75 1.35(3) .
C57 C58 1.40(2) .
C58 C59 1.57(3) .
C59 C77 1.368(17) .
C59 C60 1.411(17) .
C60 C61 1.384(17) .
C61 C79 1.426(12) .
C61 C62 1.460(13) .
C62 C63 1.414(12) .
C63 C64 1.399(12) .
C64 C65 1.422(19) .
C64 C79 1.453(12) .
C65 C80 1.39(2) .
C65 C66 1.501(16) .
C66 C67 1.41(2) .
C67 C68 1.465(12) .
C68 C69 1.429(11) .
C68 C81 1.442(14) .
C69 C70 1.41(2) .
C70 C71 1.39(2) .
C71 C82 1.31(3) .
C71 C72 1.50(2) .
C72 C73 1.51(3) .
C73 C74 1.313(17) .
C73 C83 1.39(2) .
C74 C75 1.53(4) .
C75 C76 1.41(3) .
C76 C77 1.416(13) .
C77 C78 1.442(12) .
C78 C79 1.314(15) .
C78 C84 1.416(14) .
C80 C84 1.428(16) .
C80 C81 1.454(16) .
C81 C82 1.416(16) .
C82 C83 1.52(2) .
N1 C99 1.374(3) .
N1 C99 1.374(3) 6_565
N1 Ni1 1.957(4) .
Ni1 N3 1.959(4) .
Ni1 N2 1.970(3) 6_565
Ni1 N2 1.970(3) .
N2 C97 1.369(4) .
N2 C90 1.376(4) .
N3 C88 1.376(4) .
N3 C88 1.376(4) 6_565
C85 C86 1.525(5) .
C85 H85A 0.9800 .
C85 H85B 0.9800 .
C85 H85C 0.9800 .
C86 C87 1.496(4) .
C86 H86A 0.9900 .
C86 H86B 0.9900 .
C87 C87 1.367(7) 6_565
C87 C88 1.447(4) .
C88 C89 1.371(4) .
C89 C90 1.378(4) .
C89 H89 0.9500 .
C90 C91 1.445(4) .
C91 C94 1.364(4) .
C91 C92 1.496(4) .
C92 C93 1.530(6) .
C92 H92A 0.9900 .
C92 H92B 0.9900 .
C93 H93A 0.9800 .
C93 H93B 0.9800 .
C93 H93C 0.9800 .
C94 C97 1.442(4) .
C94 C95 1.499(4) .
C95 C96 1.534(5) .
C95 H95A 0.9900 .
C95 H95B 0.9900 .
C96 H96A 0.9800 .
C96 H96B 0.9800 .
C96 H96C 0.9800 .
C97 C98 1.381(4) .
C98 C99 1.378(4) .
C98 H98 0.9500 .
C99 C100 1.445(4) .
C100 C100 1.352(6) 6_565
C100 C101 1.502(4) .
C101 C102 1.528(5) .
C101 H10A 0.9900 .
C101 H10B 0.9900 .
C102 H10C 0.9800 .
C102 H10D 0.9800 .
C102 H10E 0.9800 .
C103 C104 1.381(9) .
C103 C108 1.424(12) .
C103 H103 0.9500 .
C104 C105 1.391(9) .
C104 H104 0.9500 .
C105 C106 1.366(9) .
C105 H105 0.9500 .
C106 C107 1.364(11) .
C106 H106 0.9500 .
C107 C108 1.373(13) .
C107 H107 0.9500 .
C108 H108 0.9500 .
Eu1 Eu3 1.107(6) .
Eu1 Eu2 1.478(4) .
Eu1 Eu5 1.636(15) .
Eu1 Eu5 1.934(16) 6_565
Eu1 Eu4 2.059(10) .
Eu1 Eu3 2.135(7) 6_565
Eu1 Eu6 2.290(12) .
Eu1 Eu1 2.621(2) 6_565
Eu1 Eu7 2.662(11) .
Eu1 Eu2 3.043(3) 6_565
Eu1 Eu7 3.176(11) 6_565
Eu1 Eu4 3.497(7) 6_565
Eu2 Eu4 1.005(10) .
Eu2 Eu7 1.499(12) .
Eu2 Eu3 1.513(8) .
Eu2 Eu7 2.310(12) 6_565
Eu2 Eu3 2.392(7) 6_565
Eu2 Eu2 2.699(6) 6_565
Eu2 Eu5 2.845(14) .
Eu2 Eu5 3.032(14) 6_565
Eu2 Eu4 3.039(8) 6_565
Eu2 Eu6 3.102(13) .
Eu3 Eu3 1.272(15) 6_565
Eu3 Eu5 2.033(14) .
Eu3 Eu5 2.157(15) 6_565
Eu3 Eu4 2.398(12) .
Eu3 Eu7 2.609(13) .
Eu3 Eu6 2.826(15) .
Eu3 Eu7 2.875(13) 6_565
Eu4 Eu7 1.109(14) .
Eu4 Eu7 2.172(17) 6_565
Eu4 Eu4 3.047(19) 6_565
Eu4 Eu6 3.067(14) .
Eu4 Eu5 3.199(16) .
Eu4 Eu5 3.387(16) 6_565
Eu5 Eu5 0.41(4) 6_565
Eu5 Eu6 1.246(17) .
Eu5 Eu7 3.496(17) .
Eu6 Eu7 3.268(18) 6_565
Eu7 Eu7 1.14(2) 6_565
C109 C111 1.29(3) 2_756
C109 C110 1.398(10) .
C109 H109 0.9500 .
C110 C111 1.405(10) .
C110 H110 0.9500 .
C111 H111 0.9500 .
S1 C112 1.502(9) .
